data_1529895
loop_
_publ_author_name
'Egorova, A.N.'
'Maier, A.A.'
'Nevskii, N.N.'
'Provotorov, M.V.'

_publ_section_title
;
 The crystal structure of Li Ce (Mo O4)2
;
_journal_name_full 'Izvestiya Akademii Nauk SSSR, Neorganicheskie Materialy'
_journal_page_first 2036
_journal_page_last 2038
_journal_volume 18
_journal_year 1982
_chemical_formula_sum 'Ce Li Mo2 O8'
_chemical_name_systematic 'Li Ce (Mo O4)2'
_space_group_IT_number 88
_symmetry_space_group_name_Hall '-I 4ad'
_symmetry_space_group_name_H-M 'I 41/a :2'
_cell_angle_alpha 90
_cell_angle_beta 90
_cell_angle_gamma 90
_cell_formula_units_Z 2
_cell_length_a 5.284
_cell_length_b 5.284
_cell_length_c 11.563
_cell_volume 322.847
_citation_journal_id_ASTM IVNMAW
_cod_data_source_file Egorova_IVNMAW_1982_926.cif
_cod_data_source_block Ce1Li1Mo2O8
_cod_original_cell_volume 322.8465
_cod_original_formula_sum 'Ce1 Li1 Mo2 O8'
_cod_database_code 1529895

loop_
_symmetry_equiv_pos_as_xyz
x,y,z
-y+3/4,x+1/4,z+1/4
-x+1/2,-y,z+1/2
y+3/4,-x+3/4,z+3/4
-x,-y,-z
y-3/4,-x-1/4,-z-1/4
x-1/2,y,-z-1/2
-y-3/4,x-3/4,-z-3/4
x+1/2,y+1/2,z+1/2
-y+5/4,x+3/4,z+3/4
-x+1,-y+1/2,z+1
y+5/4,-x+5/4,z+5/4
-x+1/2,-y+1/2,-z+1/2
y-1/4,-x+1/4,-z+1/4
x,y+1/2,-z
-y-1/4,x-1/4,-z-1/4

loop_
_atom_site_label
_atom_site_type_symbol
_atom_site_fract_x
_atom_site_fract_y
_atom_site_fract_z
_atom_site_occupancy
_atom_site_U_iso_or_equiv
Li1 Li+1 0 0.25 0.625 0.5 0.0
Ce1 Ce+3 0 0.25 0.625 0.5 0.0
O1 O-2 0.1457 0.0087 0.2087 1 0.0
Mo1 Mo+6 0 0.25 0.125 1 0.0
